data_7013256
loop_
_publ_author_name
'Wei, Pingrong'
'Chan, Katie T. K.'
'Stephan, Douglas W.'

_publ_section_title
;
 Metallated triphenylphosphinimine complexes
;
_journal_issue 19
_journal_name_full 'Dalton Transactions'
_journal_page_first 3804
_journal_paper_doi 10.1039/b305877h
_journal_year 2003
_chemical_formula_sum 'C60 H61 Ga N3 P3 Si2'
_chemical_formula_weight 1042.93
_space_group_IT_number 2
_symmetry_cell_setting triclinic
_symmetry_space_group_name_Hall '-P 1'
_symmetry_space_group_name_H-M 'P -1'
_atom_sites_solution_hydrogens geom
_atom_sites_solution_primary direct
_atom_sites_solution_secondary difmap
_audit_creation_method SHELXL-97
_cell_angle_alpha 78.956(10)
_cell_angle_beta 79.552(9)
_cell_angle_gamma 73.884(11)
_cell_formula_units_Z 2
_cell_length_a 10.210(5)
_cell_length_b 14.196(7)
_cell_length_c 22.407(12)
_cell_measurement_temperature 273(2)
_cell_measurement_theta_max 25.0
_cell_measurement_theta_min 2.0
_cell_volume 3034(3)
_computing_structure_refinement 'SHELXL-97 (Sheldrick, 1997)'
_computing_structure_solution 'SHELXS-97 (Sheldrick, 1990)'
_diffrn_ambient_temperature 273(2)
_diffrn_measured_fraction_theta_full 0.988
_diffrn_measured_fraction_theta_max 0.988
_diffrn_radiation_monochromator graphite
_diffrn_radiation_source 'fine-focus sealed tube'
_diffrn_radiation_type MoK\a
_diffrn_radiation_wavelength 0.71073
_diffrn_reflns_av_R_equivalents 0.0761
_diffrn_reflns_av_sigmaI/netI 0.2111
_diffrn_reflns_limit_h_max 11
_diffrn_reflns_limit_h_min -11
_diffrn_reflns_limit_k_max 15
_diffrn_reflns_limit_k_min -11
_diffrn_reflns_limit_l_max 24
_diffrn_reflns_limit_l_min -24
_diffrn_reflns_number 13176
_diffrn_reflns_theta_full 23.30
_diffrn_reflns_theta_max 23.30
_diffrn_reflns_theta_min 1.89
_exptl_absorpt_coefficient_mu 0.609
_exptl_absorpt_correction_T_max 1.000000
_exptl_absorpt_correction_T_min 0.526407
_exptl_absorpt_correction_type sadabs
_exptl_crystal_density_diffrn 1.142
_exptl_crystal_density_method 'not measured'
_exptl_crystal_F_000 1092
_exptl_crystal_size_max 0.32
_exptl_crystal_size_mid 0.24
_exptl_crystal_size_min 0.22
_refine_diff_density_max 0.646
_refine_diff_density_min -0.552
_refine_diff_density_rms 0.080
_refine_ls_extinction_method none
_refine_ls_goodness_of_fit_ref 0.830
_refine_ls_hydrogen_treatment mixed
_refine_ls_matrix_type full
_refine_ls_number_parameters 622
_refine_ls_number_reflns 8673
_refine_ls_number_restraints 0
_refine_ls_restrained_S_all 0.830
_refine_ls_R_factor_all 0.1758
_refine_ls_R_factor_gt 0.0681
_refine_ls_shift/su_max 0.028
_refine_ls_shift/su_mean 0.005
_refine_ls_structure_factor_coef Fsqd
_refine_ls_weighting_details 'calc w=1/[\s^2^(Fo^2^)+(0.0920P)^2^+0.0000P] where P=(Fo^2^+2Fc^2^)/3'
_refine_ls_weighting_scheme calc
_refine_ls_wR_factor_gt 0.1511
_refine_ls_wR_factor_ref 0.1827
_reflns_number_gt 3608
_reflns_number_total 8673
_reflns_threshold_expression >2sigma(I)
_cod_data_source_file b305877h.txt
_cod_data_source_block (o-C6H4PPh2NSiMe3)2Ga(o-C6H4PPh2NH)
_cod_original_sg_symbol_H-M P-1
_cod_database_code 7013256

loop_
_symmetry_equiv_pos_as_xyz
'x, y, z'
'-x, -y, -z'

loop_
_atom_site_label
_atom_site_type_symbol
_atom_site_fract_x
_atom_site_fract_y
_atom_site_fract_z
_atom_site_U_iso_or_equiv
_atom_site_adp_type
_atom_site_occupancy
_atom_site_symmetry_multiplicity
_atom_site_calc_flag
_atom_site_refinement_flags
_atom_site_disorder_assembly
_atom_site_disorder_group
Ga1 Ga 0.64490(7) 0.85722(7) 0.73494(4) 0.0461(3) Uani 1 1 d . . .
P1 P 0.73455(19) 1.00947(17) 0.62842(9) 0.0552(6) Uani 1 1 d . . .
P2 P 0.80052(19) 0.62676(16) 0.82345(10) 0.0521(6) Uani 1 1 d . . .
P3 P 0.34455(17) 0.99426(16) 0.83009(9) 0.0476(6) Uani 1 1 d . . .
Si1 Si 0.5589(2) 0.56066(18) 0.80318(11) 0.0618(7) Uani 1 1 d . . .
Si2 Si 0.4385(2) 1.18603(19) 0.79215(12) 0.0647(7) Uani 1 1 d . . .
N1 N 0.6472(5) 0.9957(5) 0.6941(3) 0.0556(17) Uani 1 1 d . . .
H1A H 0.6020 1.0460 0.7118 0.067 Uiso 1 1 calc R . .
N2 N 0.6641(5) 0.6349(4) 0.7994(3) 0.0559(18) Uani 1 1 d . . .
N3 N 0.4393(5) 1.0657(5) 0.8013(3) 0.0568(18) Uani 1 1 d . . .
C1 C 0.6366(8) 1.0808(6) 0.5689(4) 0.059(2) Uani 1 1 d . . .
C2 C 0.6882(10) 1.1329(9) 0.5182(5) 0.109(4) Uani 1 1 d . . .
H2B H 0.7787 1.1371 0.5142 0.131 Uiso 1 1 calc R . .
C3 C 0.6100(14) 1.1807(10) 0.4716(5) 0.140(5) Uani 1 1 d . . .
H3B H 0.6486 1.2151 0.4363 0.168 Uiso 1 1 calc R . .
C4 C 0.4734(13) 1.1771(10) 0.4780(6) 0.127(5) Uani 1 1 d . . .
H4A H 0.4188 1.2104 0.4476 0.153 Uiso 1 1 calc R . .
C5 C 0.4220(11) 1.1249(10) 0.5285(6) 0.118(4) Uani 1 1 d . . .
H5A H 0.3314 1.1207 0.5329 0.141 Uiso 1 1 calc R . .
C6 C 0.5017(9) 1.0772(7) 0.5738(4) 0.083(3) Uani 1 1 d . . .
H6A H 0.4636 1.0417 0.6088 0.099 Uiso 1 1 calc R . .
C7 C 0.8684(9) 1.0702(8) 0.6252(4) 0.065(2) Uani 1 1 d . . .
C8 C 0.8353(10) 1.1693(10) 0.6293(4) 0.093(3) Uani 1 1 d . . .
H8A H 0.7442 1.2050 0.6285 0.111 Uiso 1 1 calc R . .
C9 C 0.9292(13) 1.2184(10) 0.6347(5) 0.117(4) Uani 1 1 d . . .
H9A H 0.9008 1.2854 0.6383 0.140 Uiso 1 1 calc R . .
C10 C 1.0630(16) 1.1700(12) 0.6349(5) 0.117(5) Uani 1 1 d . . .
H10A H 1.1269 1.2039 0.6380 0.141 Uiso 1 1 calc R . .
C11 C 1.1053(10) 1.0699(12) 0.6304(5) 0.121(5) Uani 1 1 d . . .
H11A H 1.1971 1.0354 0.6308 0.145 Uiso 1 1 calc R . .
C12 C 1.0051(10) 1.0216(8) 0.6253(4) 0.092(3) Uani 1 1 d . . .
H12A H 1.0325 0.9545 0.6219 0.110 Uiso 1 1 calc R . .
C13 C 0.8015(7) 0.8842(6) 0.6125(4) 0.053(2) Uani 1 1 d . . .
C14 C 0.8867(8) 0.8616(9) 0.5569(4) 0.078(3) Uani 1 1 d . . .
H14A H 0.9127 0.9118 0.5279 0.093 Uiso 1 1 calc R . .
C15 C 0.9319(10) 0.7615(10) 0.5461(5) 0.095(4) Uani 1 1 d . . .
H15A H 0.9873 0.7453 0.5099 0.114 Uiso 1 1 calc R . .
C16 C 0.8928(10) 0.6902(8) 0.5894(5) 0.084(3) Uani 1 1 d . . .
H16A H 0.9242 0.6243 0.5831 0.101 Uiso 1 1 calc R . .
C17 C 0.8079(8) 0.7129(7) 0.6426(4) 0.061(2) Uani 1 1 d . . .
H17A H 0.7804 0.6619 0.6703 0.073 Uiso 1 1 calc R . .
C18 C 0.7605(7) 0.8109(7) 0.6570(3) 0.048(2) Uani 1 1 d . . .
C19 C 0.7556(6) 0.8373(7) 0.8049(3) 0.051(2) Uani 1 1 d . . .
C20 C 0.7809(7) 0.9200(6) 0.8190(3) 0.049(2) Uani 1 1 d . . .
H20A H 0.7428 0.9813 0.7973 0.058 Uiso 1 1 calc R . .
C21 C 0.8597(7) 0.9172(7) 0.8636(4) 0.060(2) Uani 1 1 d . . .
H21A H 0.8727 0.9755 0.8718 0.073 Uiso 1 1 calc R . .
C22 C 0.9193(8) 0.8265(7) 0.8958(4) 0.069(3) Uani 1 1 d . . .
H22A H 0.9710 0.8231 0.9266 0.083 Uiso 1 1 calc R . .
C23 C 0.9009(7) 0.7419(7) 0.8815(4) 0.068(2) Uani 1 1 d . . .
H23A H 0.9444 0.6812 0.9022 0.081 Uiso 1 1 calc R . .
C24 C 0.8202(7) 0.7422(6) 0.8374(3) 0.047(2) Uani 1 1 d . . .
C25 C 0.8237(8) 0.5441(6) 0.8962(4) 0.052(2) Uani 1 1 d . . .
C26 C 0.7240(9) 0.5681(7) 0.9460(5) 0.077(3) Uani 1 1 d . . .
H26A H 0.6513 0.6242 0.9412 0.092 Uiso 1 1 calc R . .
C27 C 0.7321(9) 0.5092(8) 1.0026(5) 0.092(3) Uani 1 1 d . . .
H27A H 0.6645 0.5256 1.0354 0.111 Uiso 1 1 calc R . .
C28 C 0.8418(10) 0.4247(7) 1.0108(5) 0.084(3) Uani 1 1 d . . .
H28A H 0.8475 0.3844 1.0487 0.101 Uiso 1 1 calc R . .
C29 C 0.9399(9) 0.4032(7) 0.9617(5) 0.074(3) Uani 1 1 d . . .
H29A H 1.0129 0.3473 0.9665 0.089 Uiso 1 1 calc R . .
C30 C 0.9336(8) 0.4620(6) 0.9052(4) 0.068(2) Uani 1 1 d . . .
H30A H 1.0034 0.4465 0.8730 0.081 Uiso 1 1 calc R . .
C31 C 0.9510(7) 0.5743(6) 0.7703(4) 0.055(2) Uani 1 1 d . . .
C32 C 1.0672(9) 0.6105(7) 0.7563(5) 0.084(3) Uani 1 1 d . . .
H32A H 1.0743 0.6609 0.7757 0.101 Uiso 1 1 calc R . .
C33 C 1.1738(10) 0.5701(10) 0.7126(6) 0.114(4) Uani 1 1 d . . .
H33A H 1.2496 0.5970 0.7013 0.136 Uiso 1 1 calc R . .
C34 C 1.1696(10) 0.4948(9) 0.6870(5) 0.104(4) Uani 1 1 d . . .
H34A H 1.2434 0.4679 0.6591 0.125 Uiso 1 1 calc R . .
C35 C 1.0559(11) 0.4557(8) 0.7014(5) 0.102(4) Uani 1 1 d . . .
H35A H 1.0518 0.4037 0.6827 0.122 Uiso 1 1 calc R . .
C36 C 0.9488(9) 0.4947(7) 0.7439(5) 0.083(3) Uani 1 1 d . . .
H36A H 0.8738 0.4669 0.7549 0.099 Uiso 1 1 calc R . .
C37 C 0.5574(8) 0.5309(7) 0.7245(4) 0.091(3) Uani 1 1 d . . .
H37A H 0.5316 0.5914 0.6969 0.137 Uiso 1 1 calc R . .
H37B H 0.4924 0.4921 0.7273 0.137 Uiso 1 1 calc R . .
H37C H 0.6475 0.4939 0.7095 0.137 Uiso 1 1 calc R . .
C38 C 0.6094(8) 0.4389(6) 0.8543(4) 0.087(3) Uani 1 1 d . . .
H38A H 0.6116 0.4507 0.8948 0.130 Uiso 1 1 calc R . .
H38B H 0.6988 0.4025 0.8382 0.130 Uiso 1 1 calc R . .
H38C H 0.5435 0.4013 0.8560 0.130 Uiso 1 1 calc R . .
C39 C 0.3792(7) 0.6186(6) 0.8358(4) 0.068(2) Uani 1 1 d . . .
H39A H 0.3466 0.6818 0.8118 0.101 Uiso 1 1 calc R . .
H39B H 0.3777 0.6273 0.8774 0.101 Uiso 1 1 calc R . .
H39C H 0.3208 0.5763 0.8351 0.101 Uiso 1 1 calc R . .
C40 C 0.4433(6) 0.8625(5) 0.7412(3) 0.0381(18) Uani 1 1 d . . .
C41 C 0.4145(7) 0.8107(6) 0.7007(3) 0.055(2) Uani 1 1 d . . .
H41A H 0.4869 0.7791 0.6739 0.066 Uiso 1 1 calc R . .
C42 C 0.2818(8) 0.8035(6) 0.6981(4) 0.064(2) Uani 1 1 d . . .
H42A H 0.2673 0.7679 0.6701 0.076 Uiso 1 1 calc R . .
C43 C 0.1734(8) 0.8494(6) 0.7370(4) 0.061(2) Uani 1 1 d . . .
H43A H 0.0849 0.8438 0.7366 0.073 Uiso 1 1 calc R . .
C44 C 0.1971(7) 0.9033(6) 0.7764(3) 0.054(2) Uani 1 1 d . . .
H44A H 0.1231 0.9332 0.8031 0.064 Uiso 1 1 calc R . .
C45 C 0.3269(7) 0.9160(5) 0.7785(3) 0.0431(19) Uani 1 1 d . . .
C46 C 0.1675(7) 1.0627(6) 0.8556(4) 0.048(2) Uani 1 1 d . . .
C47 C 0.0920(7) 1.1279(6) 0.8113(4) 0.064(2) Uani 1 1 d . . .
H47A H 0.1286 1.1303 0.7700 0.077 Uiso 1 1 calc R . .
C48 C -0.0361(8) 1.1889(7) 0.8280(5) 0.075(3) Uani 1 1 d . . .
H48A H -0.0864 1.2306 0.7982 0.090 Uiso 1 1 calc R . .
C49 C -0.0881(8) 1.1871(7) 0.8890(5) 0.078(3) Uani 1 1 d . . .
H49A H -0.1729 1.2294 0.9003 0.094 Uiso 1 1 calc R . .
C50 C -0.0180(8) 1.1247(7) 0.9335(4) 0.075(3) Uani 1 1 d . . .
H50A H -0.0559 1.1234 0.9745 0.090 Uiso 1 1 calc R . .
C51 C 0.1157(7) 1.0603(6) 0.9165(4) 0.061(2) Uani 1 1 d . . .
H51A H 0.1654 1.0182 0.9463 0.074 Uiso 1 1 calc R . .
C52 C 0.3991(7) 0.9107(6) 0.8973(3) 0.0441(19) Uani 1 1 d . . .
C53 C 0.4958(7) 0.9294(7) 0.9280(4) 0.064(2) Uani 1 1 d . . .
H53A H 0.5342 0.9829 0.9126 0.077 Uiso 1 1 calc R . .
C54 C 0.5340(10) 0.8668(9) 0.9819(5) 0.087(3) Uani 1 1 d . . .
H54A H 0.5984 0.8790 1.0020 0.105 Uiso 1 1 calc R . .
C55 C 0.4779(10) 0.7877(8) 1.0054(4) 0.082(3) Uani 1 1 d . . .
H55A H 0.5041 0.7473 1.0414 0.099 Uiso 1 1 calc R . .
C56 C 0.3821(9) 0.7675(7) 0.9760(4) 0.077(3) Uani 1 1 d . . .
H56A H 0.3438 0.7139 0.9913 0.092 Uiso 1 1 calc R . .
C57 C 0.3459(8) 0.8310(6) 0.9224(4) 0.060(2) Uani 1 1 d . . .
H57A H 0.2816 0.8183 0.9024 0.072 Uiso 1 1 calc R . .
C58 C 0.4033(10) 1.2461(8) 0.7111(4) 0.118(4) Uani 1 1 d . . .
H58A H 0.4671 1.2085 0.6819 0.178 Uiso 1 1 calc R . .
H58B H 0.4139 1.3126 0.7039 0.178 Uiso 1 1 calc R . .
H58C H 0.3110 1.2474 0.7065 0.178 Uiso 1 1 calc R . .
C59 C 0.3111(8) 1.2610(7) 0.8487(4) 0.089(3) Uani 1 1 d . . .
H59A H 0.3280 1.2314 0.8898 0.133 Uiso 1 1 calc R . .
H59B H 0.2192 1.2619 0.8438 0.133 Uiso 1 1 calc R . .
H59C H 0.3214 1.3276 0.8412 0.133 Uiso 1 1 calc R . .
C60 C 0.6148(8) 1.1961(7) 0.7979(5) 0.114(4) Uani 1 1 d . . .
H60A H 0.6382 1.1665 0.8381 0.171 Uiso 1 1 calc R . .
H60B H 0.6160 1.2648 0.7910 0.171 Uiso 1 1 calc R . .
H60C H 0.6804 1.1623 0.7676 0.171 Uiso 1 1 calc R . .

loop_
_atom_site_aniso_label
_atom_site_aniso_U_11
_atom_site_aniso_U_22
_atom_site_aniso_U_33
_atom_site_aniso_U_23
_atom_site_aniso_U_13
_atom_site_aniso_U_12
Ga1 0.0328(4) 0.0577(6) 0.0454(6) -0.0038(5) -0.0050(4) -0.0100(4)
P1 0.0426(12) 0.0737(17) 0.0460(14) 0.0034(13) -0.0064(10) -0.0172(11)
P2 0.0422(12) 0.0499(15) 0.0657(15) -0.0032(12) -0.0182(10) -0.0105(10)
P3 0.0319(10) 0.0553(15) 0.0540(14) -0.0113(12) -0.0039(9) -0.0077(10)
Si1 0.0465(13) 0.0621(17) 0.0814(18) -0.0127(15) -0.0178(12) -0.0142(12)
Si2 0.0448(13) 0.0605(18) 0.0891(19) -0.0186(15) -0.0072(12) -0.0098(12)
N1 0.046(3) 0.062(5) 0.049(4) -0.009(4) 0.000(3) 0.000(3)
N2 0.035(3) 0.060(4) 0.080(5) -0.015(4) -0.022(3) -0.011(3)
N3 0.037(3) 0.053(5) 0.080(5) -0.014(4) -0.002(3) -0.013(3)
C1 0.053(5) 0.078(7) 0.039(5) 0.013(5) -0.011(4) -0.018(5)
C2 0.083(7) 0.158(11) 0.060(7) 0.042(7) -0.019(6) -0.022(7)
C3 0.136(11) 0.190(14) 0.071(9) 0.056(9) -0.018(8) -0.053(10)
C4 0.102(9) 0.183(14) 0.076(9) 0.018(9) -0.048(7) -0.004(9)
C5 0.085(8) 0.179(13) 0.080(9) 0.008(9) -0.036(7) -0.021(8)
C6 0.066(6) 0.116(8) 0.063(6) 0.011(6) -0.025(5) -0.023(6)
C7 0.061(6) 0.085(8) 0.051(6) 0.005(6) -0.008(4) -0.029(6)
C8 0.059(6) 0.115(10) 0.120(9) -0.021(8) -0.007(6) -0.048(7)
C9 0.093(8) 0.138(12) 0.128(10) -0.034(9) -0.005(8) -0.040(9)
C10 0.165(14) 0.136(13) 0.088(8) 0.013(9) -0.021(8) -0.115(12)
C11 0.072(7) 0.180(14) 0.125(10) 0.056(10) -0.051(7) -0.086(9)
C12 0.076(7) 0.097(8) 0.099(8) 0.028(6) -0.036(6) -0.029(6)
C13 0.040(4) 0.066(6) 0.049(6) -0.010(5) -0.006(4) -0.005(4)
C14 0.056(5) 0.135(10) 0.034(5) 0.004(6) 0.001(4) -0.027(6)
C15 0.083(7) 0.108(10) 0.076(8) -0.047(8) 0.006(6) 0.016(7)
C16 0.100(7) 0.074(8) 0.066(8) -0.015(7) -0.003(6) -0.002(6)
C17 0.063(5) 0.064(7) 0.053(6) -0.008(5) -0.011(4) -0.009(5)
C18 0.037(4) 0.059(6) 0.050(5) -0.006(5) -0.013(4) -0.014(4)
C19 0.030(4) 0.080(7) 0.048(5) -0.013(5) -0.001(3) -0.022(4)
C20 0.044(4) 0.039(5) 0.068(6) -0.004(4) -0.012(4) -0.018(4)
C21 0.048(5) 0.062(6) 0.084(7) -0.020(6) -0.018(5) -0.024(5)
C22 0.067(6) 0.073(7) 0.082(7) -0.011(6) -0.035(5) -0.028(5)
C23 0.062(5) 0.061(6) 0.088(7) 0.002(5) -0.042(5) -0.016(5)
C24 0.036(4) 0.047(5) 0.064(6) -0.009(5) -0.013(4) -0.013(4)
C25 0.054(5) 0.046(6) 0.057(6) 0.012(5) -0.019(4) -0.017(4)
C26 0.063(6) 0.070(7) 0.082(7) 0.013(6) -0.018(5) -0.002(5)
C27 0.073(7) 0.110(9) 0.077(8) 0.014(7) 0.002(5) -0.022(6)
C28 0.078(7) 0.083(8) 0.079(8) 0.026(6) -0.031(6) -0.015(6)
C29 0.061(6) 0.061(7) 0.092(8) 0.012(6) -0.022(6) -0.006(5)
C30 0.057(5) 0.062(6) 0.075(7) 0.012(6) -0.021(5) -0.008(5)
C31 0.035(4) 0.052(6) 0.075(6) 0.000(5) -0.020(4) -0.002(4)
C32 0.064(6) 0.072(7) 0.118(9) -0.018(7) -0.014(6) -0.017(6)
C33 0.066(7) 0.095(10) 0.170(12) -0.029(9) 0.023(7) -0.022(7)
C34 0.058(7) 0.096(10) 0.129(10) -0.020(8) 0.006(6) 0.020(7)
C35 0.066(7) 0.098(9) 0.144(10) -0.062(8) -0.006(7) 0.002(7)
C36 0.056(6) 0.081(8) 0.119(9) -0.041(7) -0.017(6) -0.007(5)
C37 0.064(6) 0.100(8) 0.119(8) -0.045(7) -0.008(5) -0.018(5)
C38 0.073(6) 0.065(7) 0.129(9) -0.003(6) -0.036(6) -0.021(5)
C39 0.047(5) 0.083(7) 0.069(6) -0.002(5) -0.005(4) -0.018(4)
C40 0.046(4) 0.038(5) 0.027(4) 0.006(4) -0.005(3) -0.012(4)
C41 0.054(5) 0.067(6) 0.038(5) -0.002(5) 0.000(4) -0.015(4)
C42 0.066(6) 0.085(7) 0.056(6) -0.011(5) -0.021(5) -0.037(5)
C43 0.043(5) 0.079(7) 0.070(6) -0.015(5) -0.013(5) -0.023(5)
C44 0.035(4) 0.064(6) 0.057(5) 0.000(5) -0.009(4) -0.009(4)
C45 0.039(4) 0.044(5) 0.038(5) 0.012(4) -0.006(3) -0.010(4)
C46 0.034(4) 0.056(6) 0.050(5) -0.011(5) 0.004(4) -0.009(4)
C47 0.047(5) 0.073(7) 0.062(6) 0.002(5) -0.004(4) -0.007(5)
C48 0.040(5) 0.087(7) 0.087(8) -0.004(6) -0.011(5) 0.000(5)
C49 0.044(5) 0.078(7) 0.101(9) -0.010(7) -0.007(5) 0.000(5)
C50 0.056(5) 0.084(7) 0.079(7) -0.032(6) 0.015(5) -0.012(5)
C51 0.049(5) 0.064(6) 0.068(6) -0.013(5) -0.004(4) -0.008(4)
C52 0.042(4) 0.037(5) 0.052(5) -0.004(4) -0.008(4) -0.008(4)
C53 0.054(5) 0.075(7) 0.066(6) -0.011(6) -0.006(4) -0.022(5)
C54 0.094(7) 0.106(9) 0.070(8) -0.006(7) -0.025(6) -0.034(7)
C55 0.096(7) 0.081(8) 0.061(7) -0.006(6) -0.015(6) -0.009(6)
C56 0.086(7) 0.072(7) 0.070(7) 0.002(6) -0.010(6) -0.024(6)
C57 0.059(5) 0.054(6) 0.062(6) -0.004(5) -0.015(4) -0.003(5)
C58 0.127(9) 0.093(8) 0.100(9) 0.016(7) -0.013(7) 0.008(7)
C59 0.062(5) 0.085(7) 0.121(8) -0.060(7) -0.005(5) 0.005(5)
C60 0.067(6) 0.104(9) 0.190(12) -0.051(8) -0.008(7) -0.039(6)

loop_
_atom_type_symbol
_atom_type_description
_atom_type_scat_dispersion_real
_atom_type_scat_dispersion_imag
_atom_type_scat_source
C C 0.0033 0.0016 'International Tables Vol C Tables 4.2.6.8 and 6.1.1.4'
H H 0.0000 0.0000 'International Tables Vol C Tables 4.2.6.8 and 6.1.1.4'
N N 0.0061 0.0033 'International Tables Vol C Tables 4.2.6.8 and 6.1.1.4'
P P 0.1023 0.0942 'International Tables Vol C Tables 4.2.6.8 and 6.1.1.4'
Ga Ga 0.2307 1.6083 'International Tables Vol C Tables 4.2.6.8 and 6.1.1.4'
Si Si 0.0817 0.0704 'International Tables Vol C Tables 4.2.6.8 and 6.1.1.4'

loop_
_geom_angle_atom_site_label_1
_geom_angle_atom_site_label_2
_geom_angle_atom_site_label_3
_geom_angle
_geom_angle_site_symmetry_1
_geom_angle_site_symmetry_3
_geom_angle_publ_flag
N1 Ga1 C40 101.0(2) . . ?
N1 Ga1 C19 102.6(3) . . ?
C40 Ga1 C19 127.3(3) . . ?
N1 Ga1 C18 86.8(3) . . ?
C40 Ga1 C18 114.2(3) . . ?
C19 Ga1 C18 113.5(3) . . ?
N1 P1 C1 114.6(3) . . ?
N1 P1 C7 114.1(4) . . ?
C1 P1 C7 104.5(4) . . ?
N1 P1 C13 102.8(4) . . ?
C1 P1 C13 108.8(4) . . ?
C7 P1 C13 112.1(4) . . ?
N2 P2 C24 114.3(3) . . ?
N2 P2 C31 111.6(3) . . ?
C24 P2 C31 107.7(4) . . ?
N2 P2 C25 114.2(3) . . ?
C24 P2 C25 104.3(4) . . ?
C31 P2 C25 104.0(4) . . ?
N3 P3 C52 114.4(3) . . ?
N3 P3 C45 114.4(3) . . ?
C52 P3 C45 105.3(3) . . ?
N3 P3 C46 111.9(3) . . ?
C52 P3 C46 104.6(3) . . ?
C45 P3 C46 105.3(3) . . ?
N2 Si1 C39 111.5(3) . . ?
N2 Si1 C38 113.4(3) . . ?
C39 Si1 C38 105.0(4) . . ?
N2 Si1 C37 110.9(4) . . ?
C39 Si1 C37 109.0(4) . . ?
C38 Si1 C37 106.8(4) . . ?
N3 Si2 C60 109.1(4) . . ?
N3 Si2 C59 115.5(4) . . ?
C60 Si2 C59 108.1(4) . . ?
N3 Si2 C58 109.1(4) . . ?
C60 Si2 C58 105.9(5) . . ?
C59 Si2 C58 108.8(4) . . ?
P1 N1 Ga1 118.1(3) . . ?
P2 N2 Si1 136.6(4) . . ?
P3 N3 Si2 140.5(4) . . ?
C2 C1 C6 117.7(8) . . ?
C2 C1 P1 124.2(7) . . ?
C6 C1 P1 117.9(7) . . ?
C1 C2 C3 121.6(10) . . ?
C2 C3 C4 119.6(10) . . ?
C5 C4 C3 118.8(10) . . ?
C4 C5 C6 120.7(10) . . ?
C5 C6 C1 121.6(9) . . ?
C8 C7 C12 115.8(9) . . ?
C8 C7 P1 119.8(7) . . ?
C12 C7 P1 124.0(9) . . ?
C9 C8 C7 123.4(10) . . ?
C8 C9 C10 120.3(12) . . ?
C9 C10 C11 119.9(12) . . ?
C10 C11 C12 118.1(11) . . ?
C7 C12 C11 122.5(11) . . ?
C18 C13 C14 121.9(8) . . ?
C18 C13 P1 116.0(6) . . ?
C14 C13 P1 122.0(8) . . ?
C15 C14 C13 119.3(9) . . ?
C16 C15 C14 118.9(9) . . ?
C15 C16 C17 121.5(10) . . ?
C16 C17 C18 122.8(9) . . ?
C13 C18 C17 115.6(7) . . ?
C13 C18 Ga1 116.1(6) . . ?
C17 C18 Ga1 128.3(7) . . ?
C20 C19 C24 117.4(6) . . ?
C20 C19 Ga1 117.3(6) . . ?
C24 C19 Ga1 125.1(6) . . ?
C19 C20 C21 123.7(7) . . ?
C22 C21 C20 119.2(8) . . ?
C21 C22 C23 119.0(7) . . ?
C22 C23 C24 123.3(8) . . ?
C23 C24 C19 117.4(7) . . ?
C23 C24 P2 119.5(6) . . ?
C19 C24 P2 123.1(6) . . ?
C30 C25 C26 118.5(8) . . ?
C30 C25 P2 125.0(7) . . ?
C26 C25 P2 116.5(6) . . ?
C27 C26 C25 120.5(8) . . ?
C26 C27 C28 120.4(9) . . ?
C29 C28 C27 118.3(9) . . ?
C30 C29 C28 121.8(8) . . ?
C29 C30 C25 120.4(8) . . ?
C32 C31 C36 118.6(8) . . ?
C32 C31 P2 122.7(7) . . ?
C36 C31 P2 118.7(6) . . ?
C31 C32 C33 119.0(9) . . ?
C34 C33 C32 121.7(11) . . ?
C33 C34 C35 120.3(10) . . ?
C34 C35 C36 119.2(10) . . ?
C35 C36 C31 121.1(9) . . ?
C41 C40 C45 116.3(6) . . ?
C41 C40 Ga1 113.9(5) . . ?
C45 C40 Ga1 129.7(5) . . ?
C40 C41 C42 123.2(7) . . ?
C43 C42 C41 119.4(7) . . ?
C44 C43 C42 119.1(7) . . ?
C43 C44 C45 123.3(7) . . ?
C44 C45 C40 118.3(7) . . ?
C44 C45 P3 119.4(6) . . ?
C40 C45 P3 122.2(5) . . ?
C51 C46 C47 119.8(7) . . ?
C51 C46 P3 121.7(6) . . ?
C47 C46 P3 118.0(6) . . ?
C48 C47 C46 121.0(8) . . ?
C49 C48 C47 119.3(9) . . ?
C50 C49 C48 121.4(9) . . ?
C49 C50 C51 119.7(8) . . ?
C46 C51 C50 118.8(8) . . ?
C57 C52 C53 117.4(7) . . ?
C57 C52 P3 123.1(6) . . ?
C53 C52 P3 119.5(6) . . ?
C54 C53 C52 119.6(8) . . ?
C55 C54 C53 121.0(9) . . ?
C54 C55 C56 120.6(9) . . ?
C57 C56 C55 117.2(9) . . ?
C52 C57 C56 124.2(8) . . ?

loop_
_geom_bond_atom_site_label_1
_geom_bond_atom_site_label_2
_geom_bond_distance
_geom_bond_site_symmetry_2
_geom_bond_publ_flag
Ga1 N1 2.007(6) . ?
Ga1 C40 2.019(6) . ?
Ga1 C19 2.028(7) . ?
Ga1 C18 2.033(8) . ?
P1 N1 1.585(6) . ?
P1 C1 1.791(8) . ?
P1 C7 1.792(9) . ?
P1 C13 1.798(8) . ?
P2 N2 1.550(5) . ?
P2 C24 1.797(7) . ?
P2 C31 1.836(8) . ?
P2 C25 1.828(8) . ?
P3 N3 1.564(6) . ?
P3 C52 1.799(8) . ?
P3 C45 1.812(7) . ?
P3 C46 1.844(7) . ?
Si1 N2 1.683(6) . ?
Si1 C39 1.866(7) . ?
Si1 C38 1.877(8) . ?
Si1 C37 1.893(9) . ?
Si2 N3 1.680(6) . ?
Si2 C60 1.874(8) . ?
Si2 C59 1.892(8) . ?
Si2 C58 1.906(10) . ?
C1 C2 1.338(11) . ?
C1 C6 1.375(10) . ?
C2 C3 1.385(13) . ?
C3 C4 1.390(14) . ?
C4 C5 1.336(14) . ?
C5 C6 1.373(12) . ?
C7 C8 1.370(12) . ?
C7 C12 1.375(11) . ?
C8 C9 1.365(13) . ?
C9 C10 1.348(15) . ?
C10 C11 1.384(15) . ?
C11 C12 1.411(12) . ?
C13 C18 1.396(10) . ?
C13 C14 1.420(10) . ?
C14 C15 1.420(13) . ?
C15 C16 1.354(13) . ?
C16 C17 1.376(11) . ?
C17 C18 1.420(10) . ?
C19 C20 1.372(9) . ?
C19 C24 1.446(10) . ?
C20 C21 1.380(9) . ?
C21 C22 1.384(10) . ?
C22 C23 1.369(10) . ?
C23 C24 1.394(9) . ?
C25 C30 1.388(10) . ?
C25 C26 1.393(10) . ?
C26 C27 1.380(11) . ?
C27 C28 1.404(12) . ?
C28 C29 1.366(11) . ?
C29 C30 1.377(11) . ?
C31 C32 1.382(10) . ?
C31 C36 1.380(10) . ?
C32 C33 1.398(13) . ?
C33 C34 1.322(13) . ?
C34 C35 1.382(13) . ?
C35 C36 1.377(11) . ?
C40 C41 1.389(9) . ?
C40 C45 1.439(9) . ?
C41 C42 1.398(9) . ?
C42 C43 1.371(10) . ?
C43 C44 1.364(10) . ?
C44 C45 1.396(9) . ?
C46 C51 1.368(10) . ?
C46 C47 1.403(10) . ?
C47 C48 1.385(10) . ?
C48 C49 1.372(11) . ?
C49 C50 1.363(11) . ?
C50 C51 1.448(10) . ?
C52 C57 1.371(10) . ?
C52 C53 1.407(9) . ?
C53 C54 1.402(11) . ?
C54 C55 1.375(12) . ?
C55 C56 1.391(11) . ?
C56 C57 1.398(11) . ?
